data_7152790
loop_
_publ_author_name
'Niu, Teng-Fei'
'Lv, Mei-Fang'
'Wang, Liang'
'Yi, Wen-Bin'
'Cai, Chun'

_publ_section_title
;
 Chemoselective preparation of 1,2,3-triazole-isoxazole bisfunctional
 derivatives and their application in peptidomimetic synthesis.
;
_journal_issue 6
_journal_name_full 'Organic &amp; biomolecular chemistry'
_journal_page_first 1040
_journal_page_last 1048
_journal_paper_doi 10.1039/c2ob26990b
_journal_volume 11
_journal_year 2013
_chemical_formula_sum 'C20 H16 Cl N5 O2'
_chemical_formula_weight 393.83
_chemical_name_systematic
;
?
;
_space_group_IT_number 14
_symmetry_cell_setting monoclinic
_symmetry_space_group_name_Hall '-P 2ybc'
_symmetry_space_group_name_H-M 'P 1 21/c 1'
_atom_sites_solution_hydrogens geom
_atom_sites_solution_primary direct
_atom_sites_solution_secondary difmap
_audit_creation_method SHELXL-97
_cell_angle_alpha 90.00
_cell_angle_beta 91.469(5)
_cell_angle_gamma 90.00
_cell_formula_units_Z 4
_cell_length_a 17.877(6)
_cell_length_b 9.516(3)
_cell_length_c 10.966(3)
_cell_measurement_reflns_used 3147
_cell_measurement_temperature 296(2)
_cell_measurement_theta_max 26.64
_cell_measurement_theta_min 2.28
_cell_volume 1864.9(10)
_computing_cell_refinement 'Bruker SAINT'
_computing_data_collection 'Bruker APEX2'
_computing_data_reduction 'Bruker SAINT'
_computing_molecular_graphics 'Bruker SHELXTL'
_computing_publication_material 'Bruker SHELXTL'
_computing_structure_refinement 'SHELXL-97 (Sheldrick, 2008)'
_computing_structure_solution 'SHELXS-97 (Sheldrick, 2008)'
_diffrn_ambient_temperature 296(2)
_diffrn_measured_fraction_theta_full 0.979
_diffrn_measured_fraction_theta_max 0.979
_diffrn_measurement_device_type 'Bruker APEX-II CCD'
_diffrn_measurement_method '\f and \w scans'
_diffrn_radiation_monochromator graphite
_diffrn_radiation_source 'fine-focus sealed tube'
_diffrn_radiation_type MoK\a
_diffrn_radiation_wavelength 0.71073
_diffrn_reflns_av_R_equivalents 0.0661
_diffrn_reflns_av_sigmaI/netI 0.0670
_diffrn_reflns_limit_h_max 21
_diffrn_reflns_limit_h_min -21
_diffrn_reflns_limit_k_max 11
_diffrn_reflns_limit_k_min -10
_diffrn_reflns_limit_l_max 8
_diffrn_reflns_limit_l_min -13
_diffrn_reflns_number 9134
_diffrn_reflns_theta_full 25.01
_diffrn_reflns_theta_max 25.01
_diffrn_reflns_theta_min 2.28
_exptl_absorpt_coefficient_mu 0.232
_exptl_absorpt_correction_T_max 0.9794
_exptl_absorpt_correction_T_min 0.9486
_exptl_absorpt_correction_type multi-scan
_exptl_absorpt_process_details sadabs
_exptl_crystal_density_diffrn 1.403
_exptl_crystal_density_method 'not measured'
_exptl_crystal_F_000 816
_exptl_crystal_size_max 0.23
_exptl_crystal_size_mid 0.10
_exptl_crystal_size_min 0.09
_refine_diff_density_max 0.263
_refine_diff_density_min -0.284
_refine_diff_density_rms 0.070
_refine_ls_extinction_coef 0.034(5)
_refine_ls_extinction_expression Fc^*^=kFc[1+0.001xFc^2^\l^3^/sin(2\q)]^-1/4^
_refine_ls_extinction_method SHELXL
_refine_ls_goodness_of_fit_ref 1.025
_refine_ls_hydrogen_treatment constr
_refine_ls_matrix_type full
_refine_ls_number_parameters 255
_refine_ls_number_reflns 3218
_refine_ls_number_restraints 0
_refine_ls_restrained_S_all 1.025
_refine_ls_R_factor_all 0.0774
_refine_ls_R_factor_gt 0.0582
_refine_ls_shift/su_max 0.001
_refine_ls_shift/su_mean 0.000
_refine_ls_structure_factor_coef Fsqd
_refine_ls_weighting_details 'calc w=1/[\s^2^(Fo^2^)+(0.1404P)^2^+0.0000P] where P=(Fo^2^+2Fc^2^)/3'
_refine_ls_weighting_scheme calc
_refine_ls_wR_factor_gt 0.1813
_refine_ls_wR_factor_ref 0.2089
_reflns_number_gt 2358
_reflns_number_total 3218
_reflns_threshold_expression >2sigma(I)
_cod_data_source_file c2ob26990b.txt
_cod_data_source_block 1
_cod_depositor_comments
;
The following automatic conversions were performed:

'_symmetry_cell_setting' value 'Monoclinic' changed to 'monoclinic'
according to /home/saulius/struct/CIF-dictionaries/cif_core.dic
dictionary named 'cif_core.dic' version 2.4.2 from 2011-04-26.

Automatic conversion script
Id: cif_fix_values 1891 2012-01-12 08:04:46Z andrius 
;
_cod_original_cell_volume 1864.8(10)
_cod_original_sg_symbol_H-M 'P2(1)/c '
_cod_database_code 7152790

loop_
_symmetry_equiv_pos_as_xyz
'x, y, z'
'-x, y+1/2, -z+1/2'
'-x, -y, -z'
'x, -y-1/2, z-1/2'

loop_
_atom_site_label
_atom_site_type_symbol
_atom_site_fract_x
_atom_site_fract_y
_atom_site_fract_z
_atom_site_U_iso_or_equiv
_atom_site_adp_type
_atom_site_occupancy
_atom_site_symmetry_multiplicity
_atom_site_calc_flag
_atom_site_refinement_flags
C1 C 1.31454(15) 0.3292(3) -0.3288(3) 0.0642(8) Uani 1 1 d .
C2 C 1.30703(16) 0.4411(4) -0.2511(3) 0.0699(9) Uani 1 1 d .
H2 H 1.3380 0.5191 -0.2579 0.084 Uiso 1 1 calc R
C3 C 1.25355(15) 0.4378(3) -0.1628(3) 0.0601(8) Uani 1 1 d .
H3 H 1.2484 0.5131 -0.1096 0.072 Uiso 1 1 calc R
C4 C 1.20744(13) 0.3212(3) -0.1541(3) 0.0481(6) Uani 1 1 d .
C5 C 1.21593(15) 0.2092(3) -0.2322(3) 0.0543(7) Uani 1 1 d .
H5 H 1.1849 0.1312 -0.2264 0.065 Uiso 1 1 calc R
C6 C 1.26995(16) 0.2127(3) -0.3184(3) 0.0623(8) Uani 1 1 d .
H6 H 1.2764 0.1362 -0.3698 0.075 Uiso 1 1 calc R
C7 C 1.12204(12) 0.2147(2) 0.0006(2) 0.0425(6) Uani 1 1 d .
C8 C 1.14455(16) 0.0648(2) -0.0053(3) 0.0612(8) Uani 1 1 d .
H8A H 1.1381 0.0216 0.0728 0.092 Uiso 1 1 calc R
H8B H 1.1961 0.0586 -0.0270 0.092 Uiso 1 1 calc R
H8C H 1.1140 0.0172 -0.0656 0.092 Uiso 1 1 calc R
C9 C 1.07283(12) 0.2798(2) 0.0758(2) 0.0415(6) Uani 1 1 d .
C10 C 1.02549(12) 0.2162(2) 0.1682(2) 0.0433(6) Uani 1 1 d .
C11 C 0.94425(13) 0.2561(3) 0.3378(2) 0.0469(6) Uani 1 1 d .
H11A H 0.9484 0.3235 0.4039 0.056 Uiso 1 1 calc R
H11B H 0.9649 0.1678 0.3674 0.056 Uiso 1 1 calc R
C12 C 0.86337(13) 0.2347(2) 0.3065(2) 0.0401(6) Uani 1 1 d .
C13 C 0.80255(13) 0.2286(3) 0.3743(2) 0.0475(6) Uani 1 1 d .
H13 H 0.7997 0.2454 0.4576 0.057 Uiso 1 1 calc R
C14 C 0.74353(13) 0.1914(3) 0.2931(2) 0.0451(6) Uani 1 1 d .
C15 C 0.66409(14) 0.1664(3) 0.3197(3) 0.0518(7) Uani 1 1 d .
C16 C 0.63477(18) 0.2157(4) 0.4257(3) 0.0730(9) Uani 1 1 d .
H16 H 0.6653 0.2644 0.4811 0.088 Uiso 1 1 calc R
C17 C 0.56098(19) 0.1940(5) 0.4513(4) 0.0986(13) Uani 1 1 d .
H17 H 0.5417 0.2299 0.5228 0.118 Uiso 1 1 calc R
C18 C 0.5162(2) 0.1211(5) 0.3732(5) 0.1051(14) Uani 1 1 d .
H18 H 0.4661 0.1069 0.3910 0.126 Uiso 1 1 calc R
C19 C 0.54467(19) 0.0674(5) 0.2668(4) 0.0965(13) Uani 1 1 d .
H19 H 0.5139 0.0164 0.2134 0.116 Uiso 1 1 calc R
C20 C 0.61908(17) 0.0898(3) 0.2396(3) 0.0720(9) Uani 1 1 d .
H20 H 0.6385 0.0536 0.1682 0.086 Uiso 1 1 calc R
Cl1 Cl 1.37966(5) 0.33601(13) -0.44283(10) 0.1004(5) Uani 1 1 d .
N1 N 1.15138(11) 0.3205(2) -0.0642(2) 0.0466(6) Uani 1 1 d .
N2 N 1.12205(12) 0.4477(2) -0.0292(2) 0.0566(6) Uani 1 1 d .
N3 N 1.07487(12) 0.4207(2) 0.0560(2) 0.0515(6) Uani 1 1 d .
N4 N 0.98861(11) 0.3045(2) 0.2391(2) 0.0480(6) Uani 1 1 d .
H4 H 0.9915 0.3933 0.2253 0.058 Uiso 1 1 calc R
N5 N 0.76719(12) 0.1786(3) 0.1817(2) 0.0613(7) Uani 1 1 d .
O1 O 1.02220(11) 0.08771(17) 0.17992(19) 0.0635(6) Uani 1 1 d .
O2 O 0.84458(10) 0.2062(2) 0.18973(17) 0.0580(6) Uani 1 1 d .

loop_
_atom_site_aniso_label
_atom_site_aniso_U_11
_atom_site_aniso_U_22
_atom_site_aniso_U_33
_atom_site_aniso_U_23
_atom_site_aniso_U_13
_atom_site_aniso_U_12
C1 0.0563(15) 0.076(2) 0.061(2) 0.0143(17) 0.0069(14) 0.0144(14)
C2 0.0639(16) 0.065(2) 0.081(2) 0.0185(17) 0.0111(15) -0.0035(13)
C3 0.0663(15) 0.0468(15) 0.068(2) 0.0040(14) 0.0099(14) -0.0020(12)
C4 0.0526(13) 0.0452(14) 0.0462(15) 0.0071(12) -0.0018(11) 0.0044(10)
C5 0.0615(15) 0.0517(16) 0.0496(16) 0.0023(13) -0.0024(13) 0.0021(11)
C6 0.0693(17) 0.0688(19) 0.0489(17) -0.0010(15) 0.0002(14) 0.0149(14)
C7 0.0475(11) 0.0325(12) 0.0473(15) 0.0047(11) -0.0022(11) -0.0011(9)
C8 0.0736(16) 0.0358(14) 0.075(2) 0.0018(13) 0.0176(15) 0.0051(11)
C9 0.0449(11) 0.0308(12) 0.0485(15) 0.0001(10) -0.0009(11) 0.0005(8)
C10 0.0468(12) 0.0320(12) 0.0511(16) -0.0005(11) 0.0009(11) 0.0022(9)
C11 0.0542(13) 0.0384(13) 0.0484(15) -0.0037(11) 0.0043(12) 0.0015(10)
C12 0.0554(12) 0.0312(11) 0.0336(13) -0.0036(10) 0.0025(10) 0.0031(9)
C13 0.0586(13) 0.0514(14) 0.0324(13) -0.0026(11) 0.0033(11) -0.0003(11)
C14 0.0532(13) 0.0404(13) 0.0418(14) -0.0016(11) 0.0022(11) 0.0036(10)
C15 0.0547(14) 0.0516(15) 0.0495(16) 0.0052(13) 0.0049(12) 0.0015(11)
C16 0.0633(16) 0.089(2) 0.068(2) -0.0138(18) 0.0143(15) -0.0083(15)
C17 0.064(2) 0.138(3) 0.095(3) -0.019(3) 0.023(2) -0.0058(19)
C18 0.0612(19) 0.146(4) 0.109(3) -0.003(3) 0.017(2) -0.013(2)
C19 0.0661(19) 0.120(3) 0.103(3) -0.002(3) -0.014(2) -0.0207(19)
C20 0.0673(17) 0.083(2) 0.065(2) -0.0062(17) -0.0061(14) -0.0069(15)
Cl1 0.0822(7) 0.1329(9) 0.0879(8) 0.0137(6) 0.0349(5) 0.0118(5)
N1 0.0519(11) 0.0367(11) 0.0514(13) 0.0020(9) 0.0033(10) 0.0031(8)
N2 0.0686(13) 0.0365(11) 0.0653(15) 0.0042(11) 0.0138(12) 0.0041(9)
N3 0.0620(12) 0.0350(11) 0.0577(14) 0.0036(10) 0.0077(11) 0.0024(8)
N4 0.0548(11) 0.0306(10) 0.0590(14) -0.0010(10) 0.0115(10) 0.0008(8)
N5 0.0549(12) 0.0842(17) 0.0447(14) -0.0111(12) 0.0017(10) -0.0040(11)
O1 0.0843(13) 0.0325(10) 0.0750(14) -0.0002(9) 0.0277(10) 0.0021(8)
O2 0.0560(10) 0.0801(13) 0.0383(10) -0.0112(10) 0.0064(8) -0.0017(9)

loop_
_atom_type_symbol
_atom_type_description
_atom_type_scat_dispersion_real
_atom_type_scat_dispersion_imag
_atom_type_scat_source
C C 0.0033 0.0016 'International Tables Vol C Tables 4.2.6.8 and 6.1.1.4'
H H 0.0000 0.0000 'International Tables Vol C Tables 4.2.6.8 and 6.1.1.4'
N N 0.0061 0.0033 'International Tables Vol C Tables 4.2.6.8 and 6.1.1.4'
O O 0.0106 0.0060 'International Tables Vol C Tables 4.2.6.8 and 6.1.1.4'
Cl Cl 0.1484 0.1585 'International Tables Vol C Tables 4.2.6.8 and 6.1.1.4'

loop_
_geom_angle_atom_site_label_1
_geom_angle_atom_site_label_2
_geom_angle_atom_site_label_3
_geom_angle
C6 C1 C2 120.5(3)
C6 C1 Cl1 119.6(3)
C2 C1 Cl1 119.8(2)
C1 C2 C3 119.9(3)
C1 C2 H2 120.0
C3 C2 H2 120.0
C2 C3 C4 119.4(3)
C2 C3 H3 120.3
C4 C3 H3 120.3
C5 C4 C3 120.0(3)
C5 C4 N1 121.2(2)
C3 C4 N1 118.8(2)
C6 C5 C4 120.1(3)
C6 C5 H5 120.0
C4 C5 H5 120.0
C5 C6 C1 120.0(3)
C5 C6 H6 120.0
C1 C6 H6 120.0
N1 C7 C9 104.11(19)
N1 C7 C8 125.9(2)
C9 C7 C8 129.8(2)
C7 C8 H8A 109.5
C7 C8 H8B 109.5
H8A C8 H8B 109.5
C7 C8 H8C 109.5
H8A C8 H8C 109.5
H8B C8 H8C 109.5
N3 C9 C7 109.3(2)
N3 C9 C10 122.4(2)
C7 C9 C10 128.3(2)
O1 C10 N4 122.7(2)
O1 C10 C9 120.8(2)
N4 C10 C9 116.5(2)
N4 C11 C12 115.0(2)
N4 C11 H11A 108.5
C12 C11 H11A 108.5
N4 C11 H11B 108.5
C12 C11 H11B 108.5
H11A C11 H11B 107.5
C13 C12 O2 109.6(2)
C13 C12 C11 132.6(2)
O2 C12 C11 117.6(2)
C12 C13 C14 105.5(2)
C12 C13 H13 127.3
C14 C13 H13 127.3
N5 C14 C13 111.0(2)
N5 C14 C15 120.3(2)
C13 C14 C15 128.7(3)
C16 C15 C20 119.4(3)
C16 C15 C14 120.2(3)
C20 C15 C14 120.4(3)
C15 C16 C17 120.9(3)
C15 C16 H16 119.6
C17 C16 H16 119.6
C18 C17 C16 120.4(4)
C18 C17 H17 119.8
C16 C17 H17 119.8
C17 C18 C19 119.9(4)
C17 C18 H18 120.0
C19 C18 H18 120.0
C18 C19 C20 120.1(4)
C18 C19 H19 120.0
C20 C19 H19 120.0
C15 C20 C19 119.3(3)
C15 C20 H20 120.4
C19 C20 H20 120.4
C7 N1 N2 110.7(2)
C7 N1 C4 131.2(2)
N2 N1 C4 117.96(19)
N3 N2 N1 106.61(19)
N2 N3 C9 109.3(2)
C10 N4 C11 122.0(2)
C10 N4 H4 119.0
C11 N4 H4 119.0
C14 N5 O2 105.4(2)
C12 O2 N5 108.56(18)

loop_
_geom_bond_atom_site_label_1
_geom_bond_atom_site_label_2
_geom_bond_distance
C1 C6 1.371(5)
C1 C2 1.374(5)
C1 Cl1 1.731(3)
C2 C3 1.378(4)
C2 H2 0.9300
C3 C4 1.387(4)
C3 H3 0.9300
C4 C5 1.378(4)
C4 N1 1.424(3)
C5 C6 1.368(4)
C5 H5 0.9300
C6 H6 0.9300
C7 N1 1.347(3)
C7 C9 1.370(3)
C7 C8 1.484(3)
C8 H8A 0.9600
C8 H8B 0.9600
C8 H8C 0.9600
C9 N3 1.359(3)
C9 C10 1.468(3)
C10 O1 1.231(3)
C10 N4 1.331(3)
C11 N4 1.434(3)
C11 C12 1.491(3)
C11 H11A 0.9700
C11 H11B 0.9700
C12 C13 1.334(3)
C12 O2 1.343(3)
C13 C14 1.408(3)
C13 H13 0.9300
C14 N5 1.309(4)
C14 C15 1.476(4)
C15 C16 1.370(4)
C15 C20 1.384(4)
C16 C17 1.371(4)
C16 H16 0.9300
C17 C18 1.349(6)
C17 H17 0.9300
C18 C19 1.383(6)
C18 H18 0.9300
C19 C20 1.387(5)
C19 H19 0.9300
C20 H20 0.9300
N1 N2 1.377(3)
N2 N3 1.300(3)
N4 H4 0.8600
N5 O2 1.409(3)

loop_
_geom_torsion_atom_site_label_1
_geom_torsion_atom_site_label_2
_geom_torsion_atom_site_label_3
_geom_torsion_atom_site_label_4
_geom_torsion
C6 C1 C2 C3 -1.0(4)
Cl1 C1 C2 C3 177.9(2)
C1 C2 C3 C4 -0.4(4)
C2 C3 C4 C5 0.8(4)
C2 C3 C4 N1 -178.7(2)
C3 C4 C5 C6 0.1(4)
N1 C4 C5 C6 179.6(2)
C4 C5 C6 C1 -1.5(4)
C2 C1 C6 C5 2.0(4)
Cl1 C1 C6 C5 -176.9(2)
N1 C7 C9 N3 -1.0(2)
C8 C7 C9 N3 174.5(3)
N1 C7 C9 C10 -179.0(2)
C8 C7 C9 C10 -3.5(4)
N3 C9 C10 O1 176.5(2)
C7 C9 C10 O1 -5.8(4)
N3 C9 C10 N4 -5.1(3)
C7 C9 C10 N4 172.6(2)
N4 C11 C12 C13 -159.0(2)
N4 C11 C12 O2 26.2(3)
O2 C12 C13 C14 1.1(3)
C11 C12 C13 C14 -174.0(2)
C12 C13 C14 N5 -1.3(3)
C12 C13 C14 C15 178.3(2)
N5 C14 C15 C16 -162.0(3)
C13 C14 C15 C16 18.4(4)
N5 C14 C15 C20 19.8(4)
C13 C14 C15 C20 -159.7(3)
C20 C15 C16 C17 -2.2(5)
C14 C15 C16 C17 179.6(3)
C15 C16 C17 C18 1.4(7)
C16 C17 C18 C19 0.1(8)
C17 C18 C19 C20 -0.6(7)
C16 C15 C20 C19 1.6(5)
C14 C15 C20 C19 179.8(3)
C18 C19 C20 C15 -0.2(6)
C9 C7 N1 N2 0.8(3)
C8 C7 N1 N2 -175.0(2)
C9 C7 N1 C4 177.6(2)
C8 C7 N1 C4 1.8(4)
C5 C4 N1 C7 32.7(4)
C3 C4 N1 C7 -147.8(3)
C5 C4 N1 N2 -150.6(2)
C3 C4 N1 N2 28.9(3)
C7 N1 N2 N3 -0.2(3)
C4 N1 N2 N3 -177.5(2)
N1 N2 N3 C9 -0.4(3)
C7 C9 N3 N2 0.9(3)
C10 C9 N3 N2 179.1(2)
O1 C10 N4 C11 2.3(4)
C9 C10 N4 C11 -176.0(2)
C12 C11 N4 C10 -93.6(3)
C13 C14 N5 O2 0.9(3)
C15 C14 N5 O2 -178.7(2)
C13 C12 O2 N5 -0.6(3)
C11 C12 O2 N5 175.3(2)
C14 N5 O2 C12 -0.2(3)
